data_4087509
loop_
_publ_author_name
'Munjanja, Lloyd'
'Brennessel, William W.'
'Jones, William D.'

_publ_section_title
;
 Room-Temperature Carbon--Sulfur Bond Activation by a Reactive (dippe)Pd
 Fragment
;
_journal_issue 9
_journal_name_full Organometallics
_journal_page_first 1716
_journal_paper_doi 10.1021/acs.organomet.5b00194
_journal_volume 34
_journal_year 2015
_chemical_formula_moiety 'C14 H32 Cl2 P2 Pd'
_chemical_formula_sum 'C14 H32 Cl2 P2 Pd'
_chemical_formula_weight 439.63
_chemical_name_common jonlm11
_chemical_name_systematic
; 
 (dippe)PdCl2
;
_space_group_crystal_system tetragonal
_space_group_IT_number 120
_space_group_name_Hall 'I -4 -2c'
_space_group_name_H-M_alt 'I -4 c 2'
_atom_sites_solution_hydrogens geom
_atom_sites_solution_primary direct
_atom_sites_solution_secondary difmap
_audit_creation_method SHELXL-2014
_cell_angle_alpha 90
_cell_angle_beta 90
_cell_angle_gamma 90
_cell_formula_units_Z 8
_cell_length_a 14.308(5)
_cell_length_b 14.308(5)
_cell_length_c 18.642(7)
_cell_measurement_reflns_used 3906
_cell_measurement_temperature 100.0(5)
_cell_measurement_theta_max 38.41
_cell_measurement_theta_min 2.97
_cell_volume 3816(2)
_computing_cell_refinement 'SAINT (Bruker, 2013)'
_computing_data_collection 'APEX2 (Bruker, 2014)'
_computing_data_reduction 'SAINT (Bruker, 2013)'
_computing_molecular_graphics 'SHELXTL (Sheldrick, 2008)'
_computing_publication_material 'SHELXTL (Sheldrick, 2008)'
_computing_structure_refinement 'SHELXL-2014 (Sheldrick, 2014)'
_computing_structure_solution 'SIR2011 (Burla et al., 2012)'
_diffrn_ambient_temperature 100.0(5)
_diffrn_measured_fraction_theta_full 1.000
_diffrn_measured_fraction_theta_max 0.982
_diffrn_measurement_device_type 'Bruker SMART APEX II CCD platform'
_diffrn_measurement_method '\w scans'
_diffrn_radiation_type MoK\a
_diffrn_radiation_wavelength 0.71073
_diffrn_reflns_av_R_equivalents 0.0275
_diffrn_reflns_av_unetI/netI 0.0167
_diffrn_reflns_Laue_measured_fraction_full 1.000
_diffrn_reflns_Laue_measured_fraction_max 0.982
_diffrn_reflns_limit_h_max 24
_diffrn_reflns_limit_h_min -24
_diffrn_reflns_limit_k_max 24
_diffrn_reflns_limit_k_min -24
_diffrn_reflns_limit_l_max 32
_diffrn_reflns_limit_l_min -32
_diffrn_reflns_number 37616
_diffrn_reflns_point_group_measured_fraction_full 1.000
_diffrn_reflns_point_group_measured_fraction_max 0.974
_diffrn_reflns_theta_full 37.785
_diffrn_reflns_theta_max 38.706
_diffrn_reflns_theta_min 2.013
_diffrn_source 'fine-focus sealed tube'
_exptl_absorpt_coefficient_mu 1.408
_exptl_absorpt_correction_T_max 0.7476
_exptl_absorpt_correction_T_min 0.6563
_exptl_absorpt_correction_type multi-scan
_exptl_absorpt_process_details 'SADABS (Sheldrick, 2012)'
_exptl_crystal_colour 'pale yellow'
_exptl_crystal_density_diffrn 1.530
_exptl_crystal_description block
_exptl_crystal_F_000 1808
_exptl_crystal_size_max 0.34
_exptl_crystal_size_mid 0.28
_exptl_crystal_size_min 0.20
_refine_diff_density_max 0.628
_refine_diff_density_min -0.543
_refine_diff_density_rms 0.058
_refine_ls_abs_structure_details
; 
 Flack x determined using 2281 quotients [(I+)-(I-)]/[(I+)+(I-)] 
 (Parsons, Flack and Wagner, Acta Cryst. B69 (2013) 249-259). 
;
_refine_ls_abs_structure_Flack -0.004(8)
_refine_ls_extinction_method none
_refine_ls_goodness_of_fit_ref 1.119
_refine_ls_hydrogen_treatment constr
_refine_ls_matrix_type full
_refine_ls_number_parameters 91
_refine_ls_number_reflns 5317
_refine_ls_number_restraints 0
_refine_ls_restrained_S_all 1.119
_refine_ls_R_factor_all 0.0175
_refine_ls_R_factor_gt 0.0158
_refine_ls_shift/su_max 0.002
_refine_ls_shift/su_mean 0.000
_refine_ls_structure_factor_coef Fsqd
_refine_ls_weighting_details 'w=1/[\s^2^(Fo^2^)+(0.0186P)^2^+0.7619P] where P=(Fo^2^+2Fc^2^)/3'
_refine_ls_weighting_scheme calc
_refine_ls_wR_factor_gt 0.0389
_refine_ls_wR_factor_ref 0.0398
_reflns_Friedel_coverage 0.858
_reflns_Friedel_fraction_full 0.999
_reflns_Friedel_fraction_max 0.965
_reflns_number_gt 5088
_reflns_number_total 5317
_reflns_threshold_expression 'I > 2\s(I)'
_cod_data_source_file om5b00194_si_002.cif
_cod_data_source_block dippePdCl2
_cod_original_cell_volume 3816(3)
_cod_database_code 4087509
_shelx_space_group_comment
; 
The symmetry employed for this shelxl refinement is uniquely defined 
by the following loop, which should always be used as a source of 
symmetry information in preference to the above space-group names. 
They are only intended as comments. 
;
_shelx_estimated_absorpt_t_min 0.646
_shelx_estimated_absorpt_t_max 0.766

loop_
_space_group_symop_operation_xyz
'x, y, z'
'-x, -y, z'
'y, -x, -z'
'-y, x, -z'
'x, -y, z+1/2'
'-x, y, z+1/2'
'y, x, -z+1/2'
'-y, -x, -z+1/2'
'x+1/2, y+1/2, z+1/2'
'-x+1/2, -y+1/2, z+1/2'
'y+1/2, -x+1/2, -z+1/2'
'-y+1/2, x+1/2, -z+1/2'
'x+1/2, -y+1/2, z+1'
'-x+1/2, y+1/2, z+1'
'y+1/2, x+1/2, -z+1'
'-y+1/2, -x+1/2, -z+1'

loop_
_atom_site_label
_atom_site_type_symbol
_atom_site_fract_x
_atom_site_fract_y
_atom_site_fract_z
_atom_site_U_iso_or_equiv
_atom_site_adp_type
_atom_site_occupancy
_atom_site_site_symmetry_order
_atom_site_calc_flag
_atom_site_refinement_flags_posn
_atom_site_refinement_flags_adp
_atom_site_refinement_flags_occupancy
Pd1 Pd 0.74412(2) 0.74412(2) 0.7500 0.01149(3) Uani 1 2 d S T P
Cl1 Cl 0.65075(2) 0.67479(2) 0.84140(2) 0.01916(6) Uani 1 1 d . . .
P1 P 0.80230(2) 0.84721(2) 0.82862(2) 0.01395(5) Uani 1 1 d . . .
C1 C 0.90644(10) 0.90520(10) 0.79107(6) 0.01677(17) Uani 1 1 d . . .
H1A H 0.9094 0.9702 0.8091 0.020 Uiso 1 1 calc R U .
H1B H 0.9632 0.8721 0.8077 0.020 Uiso 1 1 calc R U .
C2 C 0.83635(11) 0.80031(12) 0.91652(7) 0.0228(2) Uani 1 1 d . . .
H2A H 0.7782 0.7770 0.9403 0.027 Uiso 1 1 calc R U .
C3 C 0.90277(13) 0.71734(14) 0.90939(10) 0.0305(3) Uani 1 1 d . . .
H3A H 0.9166 0.6921 0.9571 0.046 Uiso 1 1 calc R U .
H3B H 0.9609 0.7379 0.8865 0.046 Uiso 1 1 calc R U .
H3C H 0.8734 0.6688 0.8800 0.046 Uiso 1 1 calc R U .
C4 C 0.87761(17) 0.87665(17) 0.96479(8) 0.0393(4) Uani 1 1 d . . .
H4A H 0.8912 0.8504 1.0122 0.059 Uiso 1 1 calc R U .
H4B H 0.8325 0.9278 0.9696 0.059 Uiso 1 1 calc R U .
H4C H 0.9354 0.9005 0.9433 0.059 Uiso 1 1 calc R U .
C5 C 0.72089(10) 0.94397(10) 0.84839(8) 0.0212(2) Uani 1 1 d . . .
H5A H 0.7568 0.9922 0.8757 0.025 Uiso 1 1 calc R U .
C6 C 0.68778(11) 0.98956(10) 0.77973(10) 0.0261(3) Uani 1 1 d . . .
H6A H 0.6432 1.0394 0.7912 0.039 Uiso 1 1 calc R U .
H6B H 0.6572 0.9427 0.7494 0.039 Uiso 1 1 calc R U .
H6C H 0.7414 1.0161 0.7541 0.039 Uiso 1 1 calc R U .
C7 C 0.63810(14) 0.91486(14) 0.89523(12) 0.0378(4) Uani 1 1 d . . .
H7A H 0.5989 0.9695 0.9051 0.057 Uiso 1 1 calc R U .
H7B H 0.6612 0.8889 0.9405 0.057 Uiso 1 1 calc R U .
H7C H 0.6011 0.8675 0.8700 0.057 Uiso 1 1 calc R U .

loop_
_atom_site_aniso_label
_atom_site_aniso_U_11
_atom_site_aniso_U_22
_atom_site_aniso_U_33
_atom_site_aniso_U_23
_atom_site_aniso_U_13
_atom_site_aniso_U_12
Pd1 0.00996(3) 0.00996(3) 0.01457(5) 0.00041(4) -0.00041(4) -0.00068(3)
Cl1 0.01538(11) 0.01960(12) 0.02250(13) 0.00454(10) 0.00272(9) -0.00274(10)
P1 0.01296(12) 0.01425(12) 0.01465(12) -0.00105(10) 0.00002(10) -0.00120(9)
C1 0.0142(5) 0.0168(6) 0.0194(4) -0.0016(5) -0.0008(4) -0.0034(3)
C2 0.0234(6) 0.0293(6) 0.0158(5) 0.0024(5) -0.0022(4) -0.0036(5)
C3 0.0286(7) 0.0344(8) 0.0284(7) 0.0127(6) -0.0053(6) 0.0033(6)
C4 0.0503(12) 0.0465(12) 0.0211(6) -0.0043(7) -0.0128(8) -0.0095(8)
C5 0.0195(5) 0.0164(5) 0.0276(6) -0.0055(5) 0.0050(5) -0.0003(4)
C6 0.0227(6) 0.0173(6) 0.0385(8) -0.0004(5) -0.0021(6) 0.0044(5)
C7 0.0323(8) 0.0311(8) 0.0500(11) -0.0010(8) 0.0233(8) 0.0046(7)

loop_
_atom_type_symbol
_atom_type_description
_atom_type_scat_dispersion_real
_atom_type_scat_dispersion_imag
_atom_type_scat_source
C C 0.0033 0.0016 'International Tables Vol C Tables 4.2.6.8 and 6.1.1.4'
H H 0.0000 0.0000 'International Tables Vol C Tables 4.2.6.8 and 6.1.1.4'
P P 0.1023 0.0942 'International Tables Vol C Tables 4.2.6.8 and 6.1.1.4'
Cl Cl 0.1484 0.1585 'International Tables Vol C Tables 4.2.6.8 and 6.1.1.4'
Pd Pd -0.9988 1.0072 'International Tables Vol C Tables 4.2.6.8 and 6.1.1.4'

loop_
_geom_angle_atom_site_label_1
_geom_angle_atom_site_label_2
_geom_angle_atom_site_label_3
_geom_angle
_geom_angle_site_symmetry_1
_geom_angle_site_symmetry_3
P1 Pd1 P1 86.49(3) 7_556 .
P1 Pd1 Cl1 90.84(3) 7_556 7_556
P1 Pd1 Cl1 172.918(11) . 7_556
P1 Pd1 Cl1 172.916(11) 7_556 .
P1 Pd1 Cl1 90.83(3) . .
Cl1 Pd1 Cl1 92.56(3) 7_556 .
C2 P1 C1 106.79(7) . .
C2 P1 C5 105.26(8) . .
C1 P1 C5 104.37(7) . .
C2 P1 Pd1 116.22(6) . .
C1 P1 Pd1 110.38(5) . .
C5 P1 Pd1 112.95(5) . .
C1 C1 P1 112.06(6) 7_556 .
C1 C1 H1A 109.2 7_556 .
P1 C1 H1A 109.2 . .
C1 C1 H1B 109.2 7_556 .
P1 C1 H1B 109.2 . .
H1A C1 H1B 107.9 . .
C3 C2 C4 111.43(16) . .
C3 C2 P1 111.82(11) . .
C4 C2 P1 111.44(12) . .
C3 C2 H2A 107.3 . .
C4 C2 H2A 107.3 . .
P1 C2 H2A 107.3 . .
C2 C3 H3A 109.5 . .
C2 C3 H3B 109.5 . .
H3A C3 H3B 109.5 . .
C2 C3 H3C 109.5 . .
H3A C3 H3C 109.5 . .
H3B C3 H3C 109.5 . .
C2 C4 H4A 109.5 . .
C2 C4 H4B 109.5 . .
H4A C4 H4B 109.5 . .
C2 C4 H4C 109.5 . .
H4A C4 H4C 109.5 . .
H4B C4 H4C 109.5 . .
C6 C5 C7 110.97(15) . .
C6 C5 P1 110.61(10) . .
C7 C5 P1 113.47(11) . .
C6 C5 H5A 107.2 . .
C7 C5 H5A 107.2 . .
P1 C5 H5A 107.2 . .
C5 C6 H6A 109.5 . .
C5 C6 H6B 109.5 . .
H6A C6 H6B 109.5 . .
C5 C6 H6C 109.5 . .
H6A C6 H6C 109.5 . .
H6B C6 H6C 109.5 . .
C5 C7 H7A 109.5 . .
C5 C7 H7B 109.5 . .
H7A C7 H7B 109.5 . .
C5 C7 H7C 109.5 . .
H7A C7 H7C 109.5 . .
H7B C7 H7C 109.5 . .

loop_
_geom_bond_atom_site_label_1
_geom_bond_atom_site_label_2
_geom_bond_distance
_geom_bond_site_symmetry_2
Pd1 P1 2.2397(7) 7_556
Pd1 P1 2.2398(7) .
Pd1 Cl1 2.3815(7) 7_556
Pd1 Cl1 2.3816(7) .
P1 C2 1.8364(15) .
P1 C1 1.8435(13) .
P1 C5 1.8464(15) .
C1 C1 1.531(2) 7_556
C1 H1A 0.9900 .
C1 H1B 0.9900 .
C2 C3 1.526(3) .
C2 C4 1.533(2) .
C2 H2A 1.0000 .
C3 H3A 0.9800 .
C3 H3B 0.9800 .
C3 H3C 0.9800 .
C4 H4A 0.9800 .
C4 H4B 0.9800 .
C4 H4C 0.9800 .
C5 C6 1.513(2) .
C5 C7 1.529(2) .
C5 H5A 1.0000 .
C6 H6A 0.9800 .
C6 H6B 0.9800 .
C6 H6C 0.9800 .
C7 H7A 0.9800 .
C7 H7B 0.9800 .
C7 H7C 0.9800 .

loop_
_geom_torsion_atom_site_label_1
_geom_torsion_atom_site_label_2
_geom_torsion_atom_site_label_3
_geom_torsion_atom_site_label_4
_geom_torsion
_geom_torsion_site_symmetry_4
C2 P1 C1 C1 153.05(15) 7_556
C5 P1 C1 C1 -95.78(16) 7_556
Pd1 P1 C1 C1 25.86(17) 7_556
C1 P1 C2 C3 -70.72(13) .
C5 P1 C2 C3 178.74(11) .
Pd1 P1 C2 C3 52.94(12) .
C1 P1 C2 C4 54.74(15) .
C5 P1 C2 C4 -55.81(15) .
Pd1 P1 C2 C4 178.39(12) .
C2 P1 C5 C6 179.60(10) .
C1 P1 C5 C6 67.32(11) .
Pd1 P1 C5 C6 -52.60(11) .
C2 P1 C5 C7 -54.94(15) .
C1 P1 C5 C7 -167.21(13) .
Pd1 P1 C5 C7 72.86(14) .
